data_7128699
loop_
_publ_author_name
'Yang, Shuo'
'Jiang, Wei-Tao'
'Xiao, Bin'

_publ_section_title
;
 Tertiary cyclopropyl carbagermatranes: synthesis and cross-coupling.
;
_journal_issue 66
_journal_name_full 'Chemical communications (Cambridge, England)'
_journal_page_first 8143
_journal_page_last 8146
_journal_paper_doi 10.1039/d1cc02930d
_journal_volume 57
_journal_year 2021
_chemical_formula_moiety 'C22 H20 O'
_chemical_formula_sum 'C22 H20 O'
_chemical_formula_weight 300.38
_space_group_crystal_system orthorhombic
_space_group_IT_number 61
_space_group_name_Hall '-P 2ac 2ab'
_space_group_name_H-M_alt 'P b c a'
_atom_sites_solution_hydrogens geom
_atom_sites_solution_primary dual
_audit_creation_date 2020-12-11
_audit_creation_method
;
Olex2 1.2
(compiled 2018.05.29 svn.r3508 for OlexSys, GUI svn.r5506)
;
_audit_update_record
;
2021-06-03 deposited with the CCDC.	2021-07-07 downloaded from the CCDC.
;
_cell_angle_alpha 90
_cell_angle_beta 90
_cell_angle_gamma 90
_cell_formula_units_Z 16
_cell_length_a 32.854(6)
_cell_length_b 5.8699(12)
_cell_length_c 34.286(6)
_cell_measurement_reflns_used 3581
_cell_measurement_temperature 173(2)
_cell_measurement_theta_max 45.044
_cell_measurement_theta_min 3.235
_cell_volume 6612(2)
_computing_cell_refinement 'SAINT v8.37A (Bruker, 2015)'
_computing_data_reduction 'SAINT v8.37A (Bruker, 2015)'
_computing_molecular_graphics 'Olex2 (Dolomanov et al., 2009)'
_computing_publication_material 'Olex2 (Dolomanov et al., 2009)'
_computing_structure_refinement 'ShelXL (Sheldrick, 2015)'
_computing_structure_solution 'ShelXT (Sheldrick, 2015)'
_diffrn_ambient_temperature 173.0
_diffrn_measured_fraction_theta_full 0.960
_diffrn_measured_fraction_theta_max 0.958
_diffrn_measurement_device_type 'Bruker D8 Venture'
_diffrn_measurement_method '\f and \w scans'
_diffrn_radiation_type GaK\a
_diffrn_radiation_wavelength 1.34139
_diffrn_reflns_av_R_equivalents 0.1322
_diffrn_reflns_av_unetI/netI 0.1568
_diffrn_reflns_Laue_measured_fraction_full 0.960
_diffrn_reflns_Laue_measured_fraction_max 0.958
_diffrn_reflns_limit_h_max 24
_diffrn_reflns_limit_h_min -39
_diffrn_reflns_limit_k_max 3
_diffrn_reflns_limit_k_min -7
_diffrn_reflns_limit_l_max 34
_diffrn_reflns_limit_l_min -41
_diffrn_reflns_number 21701
_diffrn_reflns_point_group_measured_fraction_full 0.960
_diffrn_reflns_point_group_measured_fraction_max 0.958
_diffrn_reflns_theta_full 53.594
_diffrn_reflns_theta_max 55.052
_diffrn_reflns_theta_min 3.242
_diffrn_standards_number 0
_exptl_absorpt_coefficient_mu 0.357
_exptl_absorpt_correction_T_max 0.7508
_exptl_absorpt_correction_T_min 0.1560
_exptl_absorpt_correction_type multi-scan
_exptl_absorpt_process_details
'SADABS-2016/2 (Bruker,2016/2) was used for absorption correction. wR2(int) was 0.1789 before and 0.1147 after correction. The Ratio of minimum to maximum transmission is 0.1881. The \l/2 correction factor is Not present.'
_exptl_crystal_colour colourless
_exptl_crystal_colour_primary colourless
_exptl_crystal_density_diffrn 1.207
_exptl_crystal_description needle
_exptl_crystal_F_000 2560
_exptl_crystal_size_max 0.05
_exptl_crystal_size_mid 0.01
_exptl_crystal_size_min 0.01
_refine_diff_density_max 0.367
_refine_diff_density_min -0.337
_refine_diff_density_rms 0.079
_refine_ls_extinction_method none
_refine_ls_goodness_of_fit_ref 0.977
_refine_ls_hydrogen_treatment constr
_refine_ls_matrix_type full
_refine_ls_number_parameters 417
_refine_ls_number_reflns 6044
_refine_ls_number_restraints 0
_refine_ls_restrained_S_all 0.977
_refine_ls_R_factor_all 0.2265
_refine_ls_R_factor_gt 0.1063
_refine_ls_shift/su_max 0.006
_refine_ls_shift/su_mean 0.001
_refine_ls_structure_factor_coef Fsqd
_refine_ls_weighting_details 'w=1/[\s^2^(Fo^2^)+(0.1564P)^2^] where P=(Fo^2^+2Fc^2^)/3'
_refine_ls_weighting_scheme calc
_refine_ls_wR_factor_gt 0.2407
_refine_ls_wR_factor_ref 0.3178
_reflns_Friedel_coverage 0.000
_reflns_number_gt 2563
_reflns_number_total 6044
_reflns_threshold_expression 'I > 2\s(I)'
_cod_data_source_file d1cc02930d2.cif
_cod_data_source_block 201211ys
_cod_depositor_comments 'Adding full bibliography for 7128698--7128699.cif.'
_cod_database_code 7128699
_shelx_shelxl_version_number 2016/6
_shelx_space_group_comment
;
The symmetry employed for this shelxl refinement is uniquely defined
by the following loop, which should always be used as a source of
symmetry information in preference to the above space-group names.
They are only intended as comments.
;
_shelx_estimated_absorpt_t_max 0.996
_shelx_estimated_absorpt_t_min 0.982
_olex2_refinement_description
;
1. Fixed Uiso
 At 1.2 times of:
  All C(H) groups, All C(H,H) groups
 At 1.5 times of:
  All C(H,H,H) groups
2.a Ternary CH refined with riding coordinates:
 C3(H3), C3A(H3A)
2.b Secondary CH2 refined with riding coordinates:
 C1(H1A,H1B), C1A(H1AA,H1AB)
2.c Aromatic/amide H refined with riding coordinates:
 C5(H5), C6(H6), C7(H7), C8(H8), C9(H9), C11(H11), C12(H12), C13(H13),
 C14(H14), C15(H15), C17(H17), C18(H18), C20(H20), C21(H21), C5A(H5A), C6A(H6A),
  C7A(H7A), C8A(H8A), C9A(H9A), C11A(H11A), C12A(H12A), C13A(H13A), C14A(H14A),
 C15A(H15A), C17A(H17A), C18A(H18A), C20A(H20A), C21A(H21A)
2.d Idealised Me refined as rotating group:
 C22(H22A,H22B,H22C), C22A(H22D,H22E,H22F)
;
_olex2_submission_special_instructions 'No special instructions were received'

loop_
_space_group_symop_operation_xyz
'x, y, z'
'-x+1/2, -y, z+1/2'
'-x, y+1/2, -z+1/2'
'x+1/2, -y+1/2, -z'
'-x, -y, -z'
'x-1/2, y, -z-1/2'
'x, -y-1/2, z-1/2'
'-x-1/2, y-1/2, z'

loop_
_atom_site_label
_atom_site_type_symbol
_atom_site_fract_x
_atom_site_fract_y
_atom_site_fract_z
_atom_site_U_iso_or_equiv
_atom_site_adp_type
_atom_site_occupancy
_atom_site_site_symmetry_order
_atom_site_calc_flag
_atom_site_refinement_flags_posn
_atom_site_refinement_flags_adp
_atom_site_refinement_flags_occupancy
_atom_site_disorder_assembly
_atom_site_disorder_group
O1 O 0.44737(12) 0.0333(8) 0.67665(11) 0.0570(12) Uani 1 1 d . . . . .
C1 C 0.43693(16) 0.6597(9) 0.51914(16) 0.0433(15) Uani 1 1 d . . . . .
H1A H 0.455213 0.727236 0.538963 0.052 Uiso 1 1 calc R . . . .
H1B H 0.423095 0.771607 0.502080 0.052 Uiso 1 1 calc R . . . .
C2 C 0.41363(15) 0.4475(8) 0.53029(15) 0.0315(12) Uani 1 1 d . . . . .
C3 C 0.44940(15) 0.4348(8) 0.50124(16) 0.0386(14) Uani 1 1 d . . . . .
H3 H 0.474804 0.369808 0.512814 0.046 Uiso 1 1 calc R . . . .
C4 C 0.44436(16) 0.3817(9) 0.45904(17) 0.0399(14) Uani 1 1 d . . . . .
C5 C 0.42490(18) 0.5265(10) 0.43289(17) 0.0524(16) Uani 1 1 d . . . . .
H5 H 0.413533 0.665168 0.442156 0.063 Uiso 1 1 calc R . . . .
C6 C 0.4217(2) 0.4735(12) 0.39386(19) 0.0601(18) Uani 1 1 d . . . . .
H6 H 0.408217 0.574656 0.376536 0.072 Uiso 1 1 calc R . . . .
C7 C 0.43851(19) 0.2697(12) 0.37979(19) 0.0582(18) Uani 1 1 d . . . . .
H7 H 0.436938 0.233737 0.352817 0.070 Uiso 1 1 calc R . . . .
C8 C 0.45722(19) 0.1226(11) 0.4052(2) 0.0563(18) Uani 1 1 d . . . . .
H8 H 0.467925 -0.017807 0.396037 0.068 Uiso 1 1 calc R . . . .
C9 C 0.46049(16) 0.1791(10) 0.44442(19) 0.0504(16) Uani 1 1 d . . . . .
H9 H 0.474028 0.077623 0.461664 0.061 Uiso 1 1 calc R . . . .
C10 C 0.37043(14) 0.4326(8) 0.51654(15) 0.0322(12) Uani 1 1 d . . . . .
C11 C 0.34313(15) 0.5975(9) 0.52806(15) 0.0358(13) Uani 1 1 d . . . . .
H11 H 0.352364 0.719742 0.543912 0.043 Uiso 1 1 calc R . . . .
C12 C 0.30243(17) 0.5897(10) 0.51708(16) 0.0456(15) Uani 1 1 d . . . . .
H12 H 0.283922 0.702727 0.525955 0.055 Uiso 1 1 calc R . . . .
C13 C 0.28919(17) 0.4154(10) 0.49310(17) 0.0465(15) Uani 1 1 d . . . . .
H13 H 0.261678 0.411172 0.484594 0.056 Uiso 1 1 calc R . . . .
C14 C 0.31595(16) 0.2479(9) 0.48157(16) 0.0420(14) Uani 1 1 d . . . . .
H14 H 0.306661 0.125531 0.465767 0.050 Uiso 1 1 calc R . . . .
C15 C 0.35658(15) 0.2571(9) 0.49300(15) 0.0407(14) Uani 1 1 d . . . . .
H15 H 0.374949 0.142196 0.484586 0.049 Uiso 1 1 calc R . . . .
C16 C 0.42179(14) 0.3430(9) 0.56999(16) 0.0351(13) Uani 1 1 d . . . . .
C17 C 0.45321(17) 0.4128(10) 0.59381(18) 0.0535(17) Uani 1 1 d . . . . .
H17 H 0.469781 0.536869 0.585793 0.064 Uiso 1 1 calc R . . . .
C18 C 0.46127(17) 0.3077(11) 0.62892(18) 0.0571(18) Uani 1 1 d . . . . .
H18 H 0.483399 0.357471 0.644590 0.068 Uiso 1 1 calc R . . . .
C19 C 0.43674(16) 0.1277(9) 0.64132(16) 0.0398(14) Uani 1 1 d . . . . .
C20 C 0.40526(17) 0.0573(10) 0.61819(17) 0.0462(15) Uani 1 1 d . . . . .
H20 H 0.388585 -0.066127 0.626322 0.055 Uiso 1 1 calc R . . . .
C21 C 0.39749(16) 0.1652(9) 0.58278(16) 0.0431(15) Uani 1 1 d . . . . .
H21 H 0.375233 0.116285 0.567198 0.052 Uiso 1 1 calc R . . . .
C22 C 0.4253(2) -0.1647(11) 0.68824(18) 0.0609(19) Uani 1 1 d . . . . .
H22A H 0.427385 -0.280993 0.667830 0.091 Uiso 1 1 calc GR . . . .
H22B H 0.396637 -0.124874 0.692244 0.091 Uiso 1 1 calc GR . . . .
H22C H 0.436720 -0.224195 0.712597 0.091 Uiso 1 1 calc GR . . . .
O2 O 0.30609(11) 0.8599(6) 0.60472(11) 0.0451(10) Uani 1 1 d . . . . .
C1A C 0.30830(17) 0.3136(9) 0.77096(17) 0.0443(15) Uani 1 1 d . . . . .
H1AA H 0.322586 0.198743 0.787071 0.053 Uiso 1 1 calc R . . . .
H1AB H 0.287699 0.250653 0.752847 0.053 Uiso 1 1 calc R . . . .
C2A C 0.33195(14) 0.5166(8) 0.75785(14) 0.0294(12) Uani 1 1 d . . . . .
C3A C 0.29973(15) 0.5448(8) 0.78925(15) 0.0356(13) Uani 1 1 d . . . . .
H3A H 0.274133 0.616440 0.779331 0.043 Uiso 1 1 calc R . . . .
C4A C 0.30857(15) 0.6038(9) 0.83054(15) 0.0345(13) Uani 1 1 d . . . . .
C5A C 0.29006(17) 0.7947(9) 0.84642(17) 0.0463(15) Uani 1 1 d . . . . .
H5A H 0.271949 0.880982 0.830668 0.056 Uiso 1 1 calc R . . . .
C6A C 0.29705(18) 0.8641(10) 0.88447(18) 0.0520(17) Uani 1 1 d . . . . .
H6A H 0.283983 0.995401 0.894749 0.062 Uiso 1 1 calc R . . . .
C7A C 0.32388(17) 0.7358(11) 0.90737(18) 0.0508(16) Uani 1 1 d . . . . .
H7A H 0.329191 0.780577 0.933505 0.061 Uiso 1 1 calc R . . . .
C8A C 0.34275(18) 0.5439(10) 0.89222(17) 0.0516(16) Uani 1 1 d . . . . .
H8A H 0.360940 0.458104 0.907962 0.062 Uiso 1 1 calc R . . . .
C9A C 0.33516(17) 0.4776(9) 0.85441(17) 0.0470(15) Uani 1 1 d . . . . .
H9A H 0.348008 0.345196 0.844312 0.056 Uiso 1 1 calc R . . . .
C10A C 0.37634(14) 0.5339(8) 0.76832(14) 0.0302(12) Uani 1 1 d . . . . .
C11A C 0.39189(15) 0.7281(9) 0.78644(15) 0.0360(13) Uani 1 1 d . . . . .
H11A H 0.374090 0.849636 0.793075 0.043 Uiso 1 1 calc R . . . .
C12A C 0.43302(17) 0.7456(11) 0.79484(17) 0.0499(16) Uani 1 1 d . . . . .
H12A H 0.443296 0.880199 0.806676 0.060 Uiso 1 1 calc R . . . .
C13A C 0.45910(18) 0.5689(11) 0.78613(16) 0.0490(16) Uani 1 1 d . . . . .
H13A H 0.487129 0.579578 0.792682 0.059 Uiso 1 1 calc R . . . .
C14A C 0.44442(17) 0.3772(11) 0.76793(17) 0.0477(15) Uani 1 1 d . . . . .
H14A H 0.462517 0.257865 0.760881 0.057 Uiso 1 1 calc R . . . .
C15A C 0.40312(16) 0.3578(9) 0.75982(15) 0.0399(14) Uani 1 1 d . . . . .
H15A H 0.393054 0.221923 0.748269 0.048 Uiso 1 1 calc R . . . .
C16A C 0.32254(15) 0.6093(9) 0.71746(15) 0.0320(12) Uani 1 1 d . . . . .
C17A C 0.33836(16) 0.5019(9) 0.68402(15) 0.0386(13) Uani 1 1 d . . . . .
H17A H 0.353773 0.366031 0.686967 0.046 Uiso 1 1 calc R . . . .
C18A C 0.33219(15) 0.5873(9) 0.64754(16) 0.0400(14) Uani 1 1 d . . . . .
H18A H 0.343373 0.511734 0.625504 0.048 Uiso 1 1 calc R . . . .
C19A C 0.30943(15) 0.7856(9) 0.64261(16) 0.0371(13) Uani 1 1 d . . . . .
C20A C 0.29249(17) 0.8945(9) 0.67448(16) 0.0427(14) Uani 1 1 d . . . . .
H20A H 0.276410 1.027708 0.671259 0.051 Uiso 1 1 calc R . . . .
C21A C 0.29959(15) 0.8039(9) 0.71144(16) 0.0394(14) Uani 1 1 d . . . . .
H21A H 0.288200 0.878926 0.733437 0.047 Uiso 1 1 calc R . . . .
C22A C 0.28426(18) 1.0679(9) 0.59793(17) 0.0519(16) Uani 1 1 d . . . . .
H22D H 0.286254 1.109084 0.570293 0.078 Uiso 1 1 calc GR . . . .
H22E H 0.296034 1.189760 0.613882 0.078 Uiso 1 1 calc GR . . . .
H22F H 0.255598 1.046941 0.604970 0.078 Uiso 1 1 calc GR . . . .

loop_
_atom_site_aniso_label
_atom_site_aniso_U_11
_atom_site_aniso_U_22
_atom_site_aniso_U_33
_atom_site_aniso_U_23
_atom_site_aniso_U_13
_atom_site_aniso_U_12
O1 0.039(3) 0.075(3) 0.057(3) 0.019(2) -0.0076(19) -0.014(2)
C1 0.034(4) 0.038(3) 0.057(4) 0.007(3) 0.001(3) -0.009(3)
C2 0.017(3) 0.027(3) 0.050(3) -0.002(2) 0.009(2) -0.006(2)
C3 0.022(3) 0.035(3) 0.059(4) 0.010(3) 0.005(3) -0.003(2)
C4 0.022(3) 0.035(3) 0.063(4) 0.011(3) 0.012(3) -0.004(2)
C5 0.054(4) 0.051(4) 0.052(4) 0.000(3) 0.012(3) 0.002(3)
C6 0.059(5) 0.068(5) 0.054(4) 0.000(4) 0.004(3) 0.003(4)
C7 0.059(5) 0.064(4) 0.052(4) -0.008(4) 0.014(3) -0.015(4)
C8 0.053(4) 0.046(4) 0.070(5) -0.015(4) 0.020(3) -0.010(3)
C9 0.030(4) 0.038(3) 0.083(5) 0.011(3) 0.010(3) -0.004(3)
C10 0.014(3) 0.030(3) 0.052(3) 0.004(3) 0.003(2) 0.001(2)
C11 0.021(3) 0.034(3) 0.052(4) 0.004(3) 0.004(2) 0.003(2)
C12 0.030(4) 0.046(3) 0.061(4) 0.003(3) 0.002(3) 0.011(3)
C13 0.028(3) 0.049(4) 0.062(4) 0.006(3) 0.000(3) -0.001(3)
C14 0.020(3) 0.048(4) 0.058(4) 0.001(3) 0.001(3) -0.008(3)
C15 0.022(3) 0.047(3) 0.053(4) -0.007(3) -0.001(2) 0.001(2)
C16 0.013(3) 0.037(3) 0.055(4) 0.004(3) 0.004(2) -0.004(2)
C17 0.032(4) 0.058(4) 0.071(4) 0.018(3) -0.016(3) -0.017(3)
C18 0.035(4) 0.070(4) 0.066(4) 0.018(4) -0.013(3) -0.022(3)
C19 0.025(3) 0.049(3) 0.046(4) 0.007(3) -0.003(2) -0.005(3)
C20 0.030(3) 0.048(4) 0.061(4) 0.009(3) -0.005(3) -0.012(3)
C21 0.038(4) 0.041(3) 0.050(4) 0.010(3) -0.009(3) -0.016(3)
C22 0.063(5) 0.060(4) 0.059(4) 0.019(3) 0.000(3) -0.019(4)
O2 0.040(3) 0.045(2) 0.050(3) -0.003(2) -0.0062(18) 0.0052(18)
C1A 0.039(4) 0.031(3) 0.063(4) -0.001(3) 0.009(3) -0.009(3)
C2A 0.016(3) 0.028(3) 0.043(3) -0.001(2) -0.002(2) -0.003(2)
C3A 0.018(3) 0.036(3) 0.052(4) -0.001(3) 0.000(2) 0.003(2)
C4A 0.014(3) 0.040(3) 0.049(3) 0.000(3) 0.008(2) -0.002(2)
C5A 0.040(4) 0.044(3) 0.055(4) -0.001(3) 0.009(3) 0.004(3)
C6A 0.052(4) 0.044(4) 0.060(4) -0.005(3) 0.006(3) 0.011(3)
C7A 0.042(4) 0.055(4) 0.056(4) -0.008(3) 0.002(3) 0.004(3)
C8A 0.046(4) 0.062(4) 0.047(4) 0.005(3) -0.005(3) 0.009(3)
C9A 0.041(4) 0.038(3) 0.062(4) 0.006(3) 0.008(3) 0.011(3)
C10A 0.017(3) 0.025(3) 0.048(3) 0.001(2) 0.003(2) 0.006(2)
C11A 0.026(3) 0.036(3) 0.046(3) 0.001(3) 0.001(2) -0.001(2)
C12A 0.037(4) 0.056(4) 0.057(4) -0.002(3) -0.005(3) -0.017(3)
C13A 0.025(3) 0.071(5) 0.050(4) 0.013(3) -0.007(3) -0.001(3)
C14A 0.026(3) 0.056(4) 0.061(4) 0.003(3) 0.002(3) 0.017(3)
C15A 0.029(3) 0.036(3) 0.054(4) 0.003(3) 0.004(3) 0.012(2)
C16A 0.016(3) 0.031(3) 0.048(3) -0.008(3) -0.004(2) 0.004(2)
C17A 0.028(3) 0.033(3) 0.055(4) -0.009(3) 0.001(2) 0.003(2)
C18A 0.027(3) 0.046(3) 0.048(4) -0.006(3) 0.002(2) 0.003(2)
C19A 0.025(3) 0.039(3) 0.047(4) -0.004(3) -0.006(2) 0.001(2)
C20A 0.040(4) 0.042(3) 0.047(4) 0.000(3) -0.008(3) 0.008(3)
C21A 0.029(3) 0.034(3) 0.055(4) -0.005(3) 0.000(3) 0.008(2)
C22A 0.052(4) 0.050(4) 0.054(4) 0.002(3) -0.012(3) 0.008(3)

loop_
_atom_type_symbol
_atom_type_description
_atom_type_scat_dispersion_real
_atom_type_scat_dispersion_imag
_atom_type_scat_source
C C 0.0148 0.0070 'International Tables Vol C Tables 4.2.6.8 and 6.1.1.4'
H H 0.0000 0.0000 'International Tables Vol C Tables 4.2.6.8 and 6.1.1.4'
O O 0.0412 0.0250 'International Tables Vol C Tables 4.2.6.8 and 6.1.1.4'

loop_
_geom_angle_atom_site_label_1
_geom_angle_atom_site_label_2
_geom_angle_atom_site_label_3
_geom_angle
_geom_angle_site_symmetry_1
_geom_angle_site_symmetry_3
_geom_angle_publ_flag
C19 O1 C22 116.4(4) . . ?
H1A C1 H1B 114.7 . . ?
C2 C1 H1A 117.6 . . ?
C2 C1 H1B 117.6 . . ?
C2 C1 C3 61.3(3) . . ?
C3 C1 H1A 117.6 . . ?
C3 C1 H1B 117.6 . . ?
C1 C2 C3 59.4(3) . . ?
C1 C2 C16 118.1(4) . . ?
C10 C2 C1 116.7(5) . . ?
C10 C2 C3 121.1(4) . . ?
C10 C2 C16 115.2(4) . . ?
C16 C2 C3 115.2(4) . . ?
C1 C3 C2 59.3(3) . . ?
C1 C3 H3 113.5 . . ?
C2 C3 H3 113.5 . . ?
C4 C3 C1 123.2(5) . . ?
C4 C3 C2 123.6(4) . . ?
C4 C3 H3 113.5 . . ?
C5 C4 C3 123.3(5) . . ?
C5 C4 C9 117.6(6) . . ?
C9 C4 C3 119.0(5) . . ?
C4 C5 H5 119.3 . . ?
C6 C5 C4 121.5(6) . . ?
C6 C5 H5 119.3 . . ?
C5 C6 H6 120.1 . . ?
C5 C6 C7 119.8(6) . . ?
C7 C6 H6 120.1 . . ?
C6 C7 H7 120.2 . . ?
C8 C7 C6 119.6(6) . . ?
C8 C7 H7 120.2 . . ?
C7 C8 H8 120.0 . . ?
C7 C8 C9 120.0(6) . . ?
C9 C8 H8 120.0 . . ?
C4 C9 H9 119.3 . . ?
C8 C9 C4 121.5(6) . . ?
C8 C9 H9 119.3 . . ?
C11 C10 C2 119.0(5) . . ?
C11 C10 C15 118.4(5) . . ?
C15 C10 C2 122.6(4) . . ?
C10 C11 H11 119.1 . . ?
C10 C11 C12 121.7(5) . . ?
C12 C11 H11 119.1 . . ?
C11 C12 H12 120.4 . . ?
C13 C12 C11 119.2(5) . . ?
C13 C12 H12 120.4 . . ?
C12 C13 H13 120.1 . . ?
C14 C13 C12 119.9(5) . . ?
C14 C13 H13 120.1 . . ?
C13 C14 H14 119.9 . . ?
C13 C14 C15 120.2(5) . . ?
C15 C14 H14 119.9 . . ?
C10 C15 C14 120.5(5) . . ?
C10 C15 H15 119.7 . . ?
C14 C15 H15 119.7 . . ?
C17 C16 C2 122.9(5) . . ?
C17 C16 C21 117.9(5) . . ?
C21 C16 C2 119.1(5) . . ?
C16 C17 H17 119.1 . . ?
C16 C17 C18 121.9(5) . . ?
C18 C17 H17 119.1 . . ?
C17 C18 H18 120.2 . . ?
C17 C18 C19 119.6(5) . . ?
C19 C18 H18 120.2 . . ?
O1 C19 C18 115.2(5) . . ?
C20 C19 O1 125.5(5) . . ?
C20 C19 C18 119.3(5) . . ?
C19 C20 H20 119.8 . . ?
C19 C20 C21 120.4(5) . . ?
C21 C20 H20 119.8 . . ?
C16 C21 C20 120.9(5) . . ?
C16 C21 H21 119.6 . . ?
C20 C21 H21 119.6 . . ?
O1 C22 H22A 109.5 . . ?
O1 C22 H22B 109.5 . . ?
O1 C22 H22C 109.5 . . ?
H22A C22 H22B 109.5 . . ?
H22A C22 H22C 109.5 . . ?
H22B C22 H22C 109.5 . . ?
C19A O2 C22A 117.6(4) . . ?
H1AA C1A H1AB 114.8 . . ?
C2A C1A H1AA 117.7 . . ?
C2A C1A H1AB 117.7 . . ?
C2A C1A C3A 60.5(3) . . ?
C3A C1A H1AA 117.7 . . ?
C3A C1A H1AB 117.7 . . ?
C1A C2A C3A 60.7(3) . . ?
C1A C2A C10A 119.1(4) . . ?
C1A C2A C16A 117.0(4) . . ?
C3A C2A C16A 117.7(4) . . ?
C10A C2A C3A 119.9(4) . . ?
C10A C2A C16A 113.0(4) . . ?
C1A C3A H3A 113.0 . . ?
C2A C3A C1A 58.8(3) . . ?
C2A C3A H3A 113.0 . . ?
C4A C3A C1A 124.4(5) . . ?
C4A C3A C2A 124.4(4) . . ?
C4A C3A H3A 113.0 . . ?
C5A C4A C3A 118.5(5) . . ?
C5A C4A C9A 118.0(5) . . ?
C9A C4A C3A 123.6(5) . . ?
C4A C5A H5A 118.8 . . ?
C6A C5A C4A 122.3(6) . . ?
C6A C5A H5A 118.8 . . ?
C5A C6A H6A 120.9 . . ?
C5A C6A C7A 118.3(6) . . ?
C7A C6A H6A 120.9 . . ?
C6A C7A H7A 119.7 . . ?
C8A C7A C6A 120.5(6) . . ?
C8A C7A H7A 119.7 . . ?
C7A C8A H8A 119.9 . . ?
C9A C8A C7A 120.1(6) . . ?
C9A C8A H8A 119.9 . . ?
C4A C9A H9A 119.6 . . ?
C8A C9A C4A 120.8(5) . . ?
C8A C9A H9A 119.6 . . ?
C11A C10A C2A 121.0(4) . . ?
C15A C10A C2A 120.9(5) . . ?
C15A C10A C11A 118.0(5) . . ?
C10A C11A H11A 119.7 . . ?
C12A C11A C10A 120.7(5) . . ?
C12A C11A H11A 119.7 . . ?
C11A C12A H12A 119.8 . . ?
C13A C12A C11A 120.4(6) . . ?
C13A C12A H12A 119.8 . . ?
C12A C13A H13A 120.1 . . ?
C14A C13A C12A 119.8(5) . . ?
C14A C13A H13A 120.1 . . ?
C13A C14A H14A 120.0 . . ?
C13A C14A C15A 120.0(5) . . ?
C15A C14A H14A 120.0 . . ?
C10A C15A H15A 119.5 . . ?
C14A C15A C10A 121.1(5) . . ?
C14A C15A H15A 119.5 . . ?
C17A C16A C2A 120.5(5) . . ?
C21A C16A C2A 122.8(5) . . ?
C21A C16A C17A 116.7(5) . . ?
C16A C17A H17A 119.1 . . ?
C18A C17A C16A 121.9(5) . . ?
C18A C17A H17A 119.1 . . ?
C17A C18A H18A 120.1 . . ?
C17A C18A C19A 119.9(5) . . ?
C19A C18A H18A 120.1 . . ?
O2 C19A C18A 115.0(5) . . ?
O2 C19A C20A 124.6(5) . . ?
C20A C19A C18A 120.4(5) . . ?
C19A C20A H20A 120.8 . . ?
C19A C20A C21A 118.3(5) . . ?
C21A C20A H20A 120.8 . . ?
C16A C21A C20A 122.8(5) . . ?
C16A C21A H21A 118.6 . . ?
C20A C21A H21A 118.6 . . ?
O2 C22A H22D 109.5 . . ?
O2 C22A H22E 109.5 . . ?
O2 C22A H22F 109.5 . . ?
H22D C22A H22E 109.5 . . ?
H22D C22A H22F 109.5 . . ?
H22E C22A H22F 109.5 . . ?

loop_
_geom_bond_atom_site_label_1
_geom_bond_atom_site_label_2
_geom_bond_distance
_geom_bond_site_symmetry_2
_geom_bond_publ_flag
O1 C19 1.377(6) . ?
O1 C22 1.426(7) . ?
C1 H1A 0.9900 . ?
C1 H1B 0.9900 . ?
C1 C2 1.511(7) . ?
C1 C3 1.512(7) . ?
C2 C3 1.542(7) . ?
C2 C10 1.498(6) . ?
C2 C16 1.517(7) . ?
C3 H3 1.0000 . ?
C3 C4 1.489(8) . ?
C4 C5 1.391(8) . ?
C4 C9 1.395(8) . ?
C5 H5 0.9500 . ?
C5 C6 1.378(8) . ?
C6 H6 0.9500 . ?
C6 C7 1.403(8) . ?
C7 H7 0.9500 . ?
C7 C8 1.373(8) . ?
C8 H8 0.9500 . ?
C8 C9 1.388(8) . ?
C9 H9 0.9500 . ?
C10 C11 1.378(6) . ?
C10 C15 1.385(7) . ?
C11 H11 0.9500 . ?
C11 C12 1.390(7) . ?
C12 H12 0.9500 . ?
C12 C13 1.383(7) . ?
C13 H13 0.9500 . ?
C13 C14 1.377(7) . ?
C14 H14 0.9500 . ?
C14 C15 1.392(6) . ?
C15 H15 0.9500 . ?
C16 C17 1.379(7) . ?
C16 C21 1.385(7) . ?
C17 H17 0.9500 . ?
C17 C18 1.379(7) . ?
C18 H18 0.9500 . ?
C18 C19 1.395(7) . ?
C19 C20 1.367(7) . ?
C20 H20 0.9500 . ?
C20 C21 1.393(7) . ?
C21 H21 0.9500 . ?
C22 H22A 0.9800 . ?
C22 H22B 0.9800 . ?
C22 H22C 0.9800 . ?
O2 C19A 1.375(6) . ?
O2 C22A 1.435(6) . ?
C1A H1AA 0.9900 . ?
C1A H1AB 0.9900 . ?
C1A C2A 1.492(7) . ?
C1A C3A 1.521(7) . ?
C2A C3A 1.519(6) . ?
C2A C10A 1.506(6) . ?
C2A C16A 1.519(7) . ?
C3A H3A 1.0000 . ?
C3A C4A 1.486(7) . ?
C4A C5A 1.387(7) . ?
C4A C9A 1.407(7) . ?
C5A H5A 0.9500 . ?
C5A C6A 1.386(8) . ?
C6A H6A 0.9500 . ?
C6A C7A 1.400(8) . ?
C7A H7A 0.9500 . ?
C7A C8A 1.387(8) . ?
C8A H8A 0.9500 . ?
C8A C9A 1.376(7) . ?
C9A H9A 0.9500 . ?
C10A C11A 1.395(7) . ?
C10A C15A 1.388(6) . ?
C11A H11A 0.9500 . ?
C11A C12A 1.385(7) . ?
C12A H12A 0.9500 . ?
C12A C13A 1.378(8) . ?
C13A H13A 0.9500 . ?
C13A C14A 1.374(8) . ?
C14A H14A 0.9500 . ?
C14A C15A 1.390(7) . ?
C15A H15A 0.9500 . ?
C16A C17A 1.408(7) . ?
C16A C21A 1.384(7) . ?
C17A H17A 0.9500 . ?
C17A C18A 1.362(7) . ?
C18A H18A 0.9500 . ?
C18A C19A 1.394(7) . ?
C19A C20A 1.383(7) . ?
C20A H20A 0.9500 . ?
C20A C21A 1.394(7) . ?
C21A H21A 0.9500 . ?
C22A H22D 0.9800 . ?
C22A H22E 0.9800 . ?
C22A H22F 0.9800 . ?
